data_7021034
loop_
_publ_author_name
'Bojan, R. Vilma'
'Czerwieniec, Rafal'
'Laguna, Antonio'
'Lasanta, Tania'
'L\'opez-de-Luzuriaga, Jos\'e M'
'Monge, Miguel'
'Olmos, M. Elena'
'Yersin, Harmut'

_publ_section_title
;
 Luminescent gold-silver complexes derived from neutral
 bis(perfluoroaryl)diphosphine gold(i) precursors.
;
_journal_issue 12
_journal_name_full 'Dalton transactions (Cambridge, England : 2003)'
_journal_page_first 4267
_journal_page_last 4277
_journal_paper_doi 10.1039/c2dt32973e
_journal_volume 42
_journal_year 2013
_chemical_compound_source 'synthesis as described'
_chemical_formula_moiety 'C56 H29 Ag2 Au2 Br2 F22 O5 P2'
_chemical_formula_sum 'C56 H29 Ag2 Au2 Br2 F22 O5 P2'
_chemical_formula_weight 2031.22
_chemical_name_common 'TLC-212 (CH2Cl2/hexano)'
_chemical_name_systematic
;
?
;
_space_group_IT_number 2
_symmetry_cell_setting triclinic
_symmetry_Int_Tables_number 2
_symmetry_space_group_name_Hall '-P 1'
_symmetry_space_group_name_H-M 'P -1'
_atom_sites_solution_hydrogens geom
_atom_sites_solution_primary Patterson
_atom_sites_solution_secondary difmap
_audit_conform_dict_location ftp://ftp.iucr.org/pub/cif_core.dic
_audit_conform_dict_name cif_core.dic
_audit_conform_dict_version 2.3
_audit_creation_date 2009-05-27T18:09:11-00:00
_audit_creation_method 'WinGX routine CIF_UPDATE'
_cell_angle_alpha 91.369(2)
_cell_angle_beta 110.783(2)
_cell_angle_gamma 92.023(2)
_cell_formula_units_Z 2
_cell_length_a 13.0125(6)
_cell_length_b 14.8392(5)
_cell_length_c 17.5999(7)
_cell_measurement_reflns_used 8512
_cell_measurement_temperature 100(2)
_cell_measurement_theta_max 28.11
_cell_measurement_theta_min 1.81
_cell_measurement_wavelength 0.71073
_cell_volume 3172.9(2)
_computing_cell_refinement 'HKL Scalepack (Otwinowski & Minor 1997)'
_computing_data_collection 'Collect (Bruker AXS BV, 1997-2004)'
_computing_data_reduction 'HKL Denzo and Scalepack (Otwinowski & Minor 1997)'
_computing_molecular_graphics 'Ortep-3 for Windows (Farrugia, 1997)'
_computing_publication_material 'WinGX publication routines (Farrugia, 1999)'
_computing_structure_refinement 'SHELXL-97 (Sheldrick, 1997)'
_computing_structure_solution 'SHELXS-86 (Sheldrick, 1986)'
_diffrn_ambient_temperature 100(2)
_diffrn_detector 'CCD plate'
_diffrn_detector_area_resol_mean 9
_diffrn_measured_fraction_theta_full 0.967
_diffrn_measured_fraction_theta_max 0.967
_diffrn_measurement_device '95mm CCD camera on \k-goniostat'
_diffrn_measurement_device_type KappaCCD
_diffrn_measurement_method 'CCD rotation images, thick slices'
_diffrn_orient_matrix_type 'by Bruker AXS Collect from scalepack cell'
_diffrn_orient_matrix_UB_11 0.163784E-1
_diffrn_orient_matrix_UB_12 0.626321E-1
_diffrn_orient_matrix_UB_13 0.247702E-1
_diffrn_orient_matrix_UB_21 0.479977E-1
_diffrn_orient_matrix_UB_22 0.130383E-1
_diffrn_orient_matrix_UB_23 -0.323223E-1
_diffrn_orient_matrix_UB_31 -0.648018E-1
_diffrn_orient_matrix_UB_32 0.214731E-1
_diffrn_orient_matrix_UB_33 -0.451738E-1
_diffrn_radiation_monochromator graphite
_diffrn_radiation_probe x-ray
_diffrn_radiation_type MoK\a
_diffrn_radiation_wavelength 0.71073
_diffrn_reflns_av_R_equivalents 0.0627
_diffrn_reflns_av_unetI/netI 0.0561
_diffrn_reflns_limit_h_max 16
_diffrn_reflns_limit_h_min -16
_diffrn_reflns_limit_k_max 14
_diffrn_reflns_limit_k_min -19
_diffrn_reflns_limit_l_max 23
_diffrn_reflns_limit_l_min -22
_diffrn_reflns_number 47997
_diffrn_reflns_theta_full 28.11
_diffrn_reflns_theta_max 28.11
_diffrn_reflns_theta_min 1.81
_diffrn_source 'Enraf Nonius FR590'
_exptl_absorpt_coefficient_mu 6.637
_exptl_absorpt_correction_T_max 0.2534
_exptl_absorpt_correction_T_min 0.2011
_exptl_absorpt_correction_type multi-scan
_exptl_absorpt_process_details
;
[c.f. r.h. blessing, acta cryst. (1995), a51, 33-38]
;
_exptl_crystal_colour colorless
_exptl_crystal_density_diffrn 2.126
_exptl_crystal_density_method 'not measured'
_exptl_crystal_description prism
_exptl_crystal_F_000 1910
_exptl_crystal_size_max 0.25
_exptl_crystal_size_mid 0.25
_exptl_crystal_size_min 0.2
_refine_diff_density_max 4.815
_refine_diff_density_min -1.604
_refine_diff_density_rms 0.204
_refine_ls_extinction_method none
_refine_ls_goodness_of_fit_ref 1.043
_refine_ls_hydrogen_treatment mixed
_refine_ls_matrix_type full
_refine_ls_number_parameters 798
_refine_ls_number_reflns 14985
_refine_ls_number_restraints 33
_refine_ls_restrained_S_all 1.044
_refine_ls_R_factor_all 0.0822
_refine_ls_R_factor_gt 0.0576
_refine_ls_shift/su_max 0.006
_refine_ls_shift/su_mean 0
_refine_ls_structure_factor_coef Fsqd
_refine_ls_weighting_details 'calc w=1/[\s^2^(Fo^2^)+(0.0708P)^2^+25.7237P] where P=(Fo^2^+2Fc^2^)/3'
_refine_ls_weighting_scheme calc
_refine_ls_wR_factor_gt 0.1416
_refine_ls_wR_factor_ref 0.1558
_reflns_number_gt 11386
_reflns_number_total 14985
_reflns_threshold_expression >2sigma(I)
_cod_data_source_file c2dt32973e.txt
_cod_data_source_block ele111
_cod_depositor_comments
;
The following automatic conversions were performed:

'_symmetry_cell_setting' value 'Triclinic' changed to 'triclinic'
according to /home/saulius/struct/CIF-dictionaries/cif_core.dic
dictionary named 'cif_core.dic' version 2.4.2 from 2011-04-26.

Automatic conversion script
Id: cif_fix_values 1891 2012-01-12 08:04:46Z andrius 
;
_cod_original_sg_symbol_H-M P-1
_cod_database_code 7021034

loop_
_symmetry_equiv_pos_as_xyz
'x, y, z'
'-x, -y, -z'

loop_
_atom_site_label
_atom_site_type_symbol
_atom_site_fract_x
_atom_site_fract_y
_atom_site_fract_z
_atom_site_U_iso_or_equiv
_atom_site_adp_type
_atom_site_occupancy
_atom_site_symmetry_multiplicity
_atom_site_calc_flag
_atom_site_refinement_flags
_atom_site_disorder_assembly
_atom_site_disorder_group
Au1 Au 0.62568(3) 0.79526(2) 0.44007(2) 0.03310(10) Uani 1 1 d . . .
Au2 Au 0.84333(3) 0.71067(2) 0.49388(2) 0.03587(10) Uani 1 1 d . . .
Ag1 Ag 0.49950(6) 0.94946(5) 0.43095(4) 0.04021(17) Uani 1 1 d . . .
Ag2 Ag 0.93358(7) 0.54320(5) 0.53941(5) 0.0499(2) Uani 1 1 d . . .
C1 C 0.6509(7) 0.8434(6) 0.5559(5) 0.0341(18) Uani 1 1 d . . .
C2 C 0.7358(7) 0.9043(6) 0.5964(5) 0.0351(19) Uani 1 1 d . . .
C3 C 0.7555(7) 0.9386(6) 0.6750(5) 0.0345(18) Uani 1 1 d . . .
C4 C 0.6854(7) 0.9127(6) 0.7156(5) 0.0347(18) Uani 1 1 d . . .
C5 C 0.6019(7) 0.8495(6) 0.6764(5) 0.0341(18) Uani 1 1 d . . .
C6 C 0.5867(7) 0.8164(6) 0.5992(5) 0.0344(18) Uani 1 1 d . . .
F1 F 0.8076(4) 0.9343(3) 0.5606(3) 0.0387(11) Uani 1 1 d . . .
F2 F 0.8401(4) 0.9975(4) 0.7109(3) 0.0433(12) Uani 1 1 d . . .
F3 F 0.5322(4) 0.8226(4) 0.7139(3) 0.0410(12) Uani 1 1 d . . .
F4 F 0.5004(4) 0.7565(3) 0.5646(3) 0.0406(12) Uani 1 1 d . . .
C11 C 0.7011(7) 0.9546(6) 0.7971(5) 0.0364(19) Uani 1 1 d . . .
C12 C 0.7141(7) 0.9017(7) 0.8644(5) 0.038(2) Uani 1 1 d . . .
C13 C 0.7307(8) 0.9422(7) 0.9397(6) 0.046(2) Uani 1 1 d . . .
C14 C 0.7375(8) 1.0339(7) 0.9512(6) 0.042(2) Uani 1 1 d . . .
C15 C 0.7233(8) 1.0860(6) 0.8848(6) 0.042(2) Uani 1 1 d . . .
C16 C 0.7049(7) 1.0474(6) 0.8101(5) 0.0365(19) Uani 1 1 d . . .
F5 F 0.7148(5) 0.8121(4) 0.8577(3) 0.0463(13) Uani 1 1 d . . .
F6 F 0.7454(5) 0.8887(4) 1.0037(3) 0.0524(14) Uani 1 1 d . . .
Br1 Br 0.76043(9) 1.08880(8) 1.05268(6) 0.0547(3) Uani 1 1 d . . .
F7 F 0.7259(5) 1.1770(4) 0.8925(3) 0.0543(15) Uani 1 1 d . . .
F8 F 0.6881(5) 1.0999(4) 0.7459(3) 0.0454(13) Uani 1 1 d . . .
C21 C 0.8760(8) 0.7080(6) 0.6165(5) 0.0367(19) Uani 1 1 d . . .
C22 C 0.9746(7) 0.7492(6) 0.6694(6) 0.0367(19) Uani 1 1 d . . .
C23 C 0.9980(7) 0.7555(5) 0.7523(5) 0.0342(18) Uani 1 1 d . . .
C24 C 0.9264(7) 0.7228(5) 0.7878(5) 0.0328(18) Uani 1 1 d . . .
C25 C 0.8285(7) 0.6813(5) 0.7360(6) 0.0347(18) Uani 1 1 d . . .
C26 C 0.8067(7) 0.6746(6) 0.6530(5) 0.0338(18) Uani 1 1 d . . .
F9 F 1.0475(4) 0.7855(4) 0.6399(3) 0.0422(12) Uani 1 1 d . . .
F10 F 1.0965(4) 0.7947(4) 0.7998(3) 0.0421(12) Uani 1 1 d . . .
F11 F 0.7551(4) 0.6473(4) 0.7666(3) 0.0449(13) Uani 1 1 d . . .
F12 F 0.7099(4) 0.6312(4) 0.6076(3) 0.0434(12) Uani 1 1 d . . .
C31 C 0.9515(7) 0.7349(6) 0.8764(5) 0.0334(18) Uani 1 1 d . . .
C32 C 0.9688(7) 0.8188(6) 0.9141(6) 0.0361(19) Uani 1 1 d . . .
C33 C 0.9911(8) 0.8304(6) 0.9967(6) 0.040(2) Uani 1 1 d . . .
C34 C 0.9977(9) 0.7586(7) 1.0446(6) 0.047(2) Uani 1 1 d . . .
C35 C 0.9794(8) 0.6724(6) 1.0071(6) 0.043(2) Uani 1 1 d . . .
C36 C 0.9578(8) 0.6612(6) 0.9264(6) 0.043(2) Uani 1 1 d . . .
F13 F 0.9607(4) 0.8920(3) 0.8697(3) 0.0431(12) Uani 1 1 d . . .
F14 F 1.0048(5) 0.9144(4) 1.0302(4) 0.0519(14) Uani 1 1 d . . .
Br2 Br 1.02562(12) 0.77588(9) 1.15545(7) 0.0667(3) Uani 1 1 d . . .
F15 F 0.9842(6) 0.5989(4) 1.0512(4) 0.0623(17) Uani 1 1 d . . .
F16 F 0.9433(5) 0.5771(3) 0.8928(3) 0.0497(14) Uani 1 1 d . . .
P1 P 0.5855(2) 0.75101(17) 0.30693(14) 0.0391(5) Uani 1 1 d . . .
P2 P 0.8268(2) 0.71415(15) 0.36090(15) 0.0371(5) Uani 1 1 d . . .
C7 C 0.6885(8) 0.6794(6) 0.2915(6) 0.041(2) Uani 1 1 d . . .
H7A H 0.672 0.6172 0.3004 0.05 Uiso 1 1 calc R . .
H7B H 0.6855 0.6831 0.2358 0.05 Uiso 1 1 calc R . .
C41 C 0.5754(7) 0.8460(7) 0.2411(5) 0.040(2) Uani 1 1 d . . .
C42 C 0.5390(9) 0.8330(9) 0.1561(7) 0.057(3) Uani 1 1 d . . .
H42 H 0.5184 0.7756 0.132 0.068 Uiso 1 1 calc R . .
C43 C 0.5343(9) 0.9061(10) 0.1096(7) 0.065(3) Uani 1 1 d . . .
H43 H 0.5118 0.8971 0.0535 0.078 Uiso 1 1 calc R . .
C44 C 0.5609(9) 0.9908(10) 0.1417(8) 0.067(4) Uani 1 1 d . . .
H44 H 0.5552 1.039 0.1079 0.08 Uiso 1 1 calc R . .
C45 C 0.5972(8) 1.0062(8) 0.2263(8) 0.056(3) Uani 1 1 d . . .
H45 H 0.6164 1.0643 0.2492 0.067 Uiso 1 1 calc R . .
C46 C 0.6040(8) 0.9326(6) 0.2754(6) 0.042(2) Uani 1 1 d . . .
H46 H 0.628 0.9417 0.3315 0.051 Uiso 1 1 calc R . .
C51 C 0.4567(9) 0.6846(8) 0.2627(6) 0.055(3) Uani 1 1 d . . .
C52 C 0.3732(9) 0.7048(8) 0.2908(7) 0.055(3) Uani 1 1 d . . .
H52 H 0.3861 0.7486 0.3322 0.066 Uiso 1 1 calc R . .
C53 C 0.2720(12) 0.6612(10) 0.2585(9) 0.079(4) Uani 1 1 d . . .
H53 H 0.2151 0.676 0.2762 0.095 Uiso 1 1 calc R . .
C54 C 0.2566(13) 0.5956(12) 0.1998(9) 0.091(5) Uani 1 1 d . . .
H54 H 0.1884 0.5648 0.1787 0.109 Uiso 1 1 calc R . .
C55 C 0.3351(14) 0.5733(11) 0.1709(10) 0.093(5) Uani 1 1 d . . .
H55 H 0.3221 0.5281 0.1306 0.112 Uiso 1 1 calc R . .
C56 C 0.4378(12) 0.6205(10) 0.2035(8) 0.078(4) Uani 1 1 d . . .
H56 H 0.4934 0.6072 0.1838 0.094 Uiso 1 1 calc R . .
C61 C 0.8552(7) 0.8253(6) 0.3319(6) 0.0355(19) Uani 1 1 d . . .
C62 C 0.8466(8) 0.8411(7) 0.2522(6) 0.042(2) Uani 1 1 d . . .
H62 H 0.8261 0.794 0.2132 0.051 Uiso 1 1 calc R . .
C63 C 0.8684(9) 0.9258(7) 0.2316(7) 0.051(3) Uani 1 1 d . . .
H63 H 0.8612 0.9365 0.1781 0.061 Uiso 1 1 calc R . .
C64 C 0.9017(9) 0.9973(7) 0.2908(7) 0.050(2) Uani 1 1 d . . .
H64 H 0.9185 1.0545 0.2768 0.06 Uiso 1 1 calc R . .
C65 C 0.9090(8) 0.9823(6) 0.3684(7) 0.050(3) Uani 1 1 d . . .
H65 H 0.9292 1.0296 0.4072 0.06 Uiso 1 1 calc R . .
C66 C 0.8866(8) 0.8968(6) 0.3898(6) 0.041(2) Uani 1 1 d . . .
H66 H 0.8924 0.8867 0.4431 0.05 Uiso 1 1 calc R . .
C71 C 0.9195(10) 0.6402(6) 0.3341(7) 0.051(3) Uani 1 1 d . . .
C72 C 0.8883(12) 0.5870(7) 0.2629(7) 0.064(3) Uani 1 1 d . . .
H72 H 0.8163 0.5876 0.2262 0.077 Uiso 1 1 calc R . .
C73 C 0.9599(16) 0.5352(9) 0.2463(10) 0.080(5) Uani 1 1 d . . .
H73 H 0.9373 0.4989 0.1989 0.097 Uiso 1 1 calc R . .
C74 C 1.0643(17) 0.5353(8) 0.2979(12) 0.096(6) Uani 1 1 d . . .
H74 H 1.1139 0.4996 0.2854 0.115 Uiso 1 1 calc R . .
C75 C 1.1005(12) 0.5887(8) 0.3708(11) 0.083(5) Uani 1 1 d . . .
H75 H 1.1733 0.5887 0.406 0.099 Uiso 1 1 calc R . .
C76 C 1.0253(10) 0.6414(7) 0.3892(8) 0.057(3) Uani 1 1 d . . .
H76 H 1.046 0.6763 0.4373 0.069 Uiso 1 1 calc R . .
O1 O 0.6206(6) 1.0571(5) 0.4353(5) 0.0503(17) Uani 1 1 d . A .
O2 O 0.6509(5) 1.1126(4) 0.5616(5) 0.0483(17) Uani 1 1 d . . .
C8 C 0.6688(8) 1.1058(7) 0.4969(8) 0.051(3) Uani 1 1 d . . .
C9A C 0.7631(14) 1.1701(11) 0.4944(10) 0.086(4) Uiso 0.6 1 d PD A 1
F17A F 0.7497(9) 1.2550(7) 0.5162(8) 0.057(3) Uiso 0.6 1 d PD A 1
F18A F 0.8560(11) 1.1412(9) 0.5269(9) 0.077(3) Uiso 0.6 1 d PD A 1
F19A F 0.7605(13) 1.1679(10) 0.4115(9) 0.093(4) Uiso 0.6 1 d PD A 1
C9B C 0.7631(14) 1.1701(11) 0.4944(10) 0.086(4) Uiso 0.4 1 d PD A 2
F17B F 0.7452(12) 1.2461(10) 0.4773(10) 0.047(3) Uiso 0.4 1 d PD A 2
F18B F 0.8518(14) 1.1640(12) 0.5830(11) 0.065(4) Uiso 0.4 1 d PD A 2
F19B F 0.832(2) 1.1359(16) 0.4688(17) 0.099(7) Uiso 0.4 1 d PD A 2
O3 O 1.0988(6) 0.5962(4) 0.6172(5) 0.0535(18) Uani 1 1 d . B .
O4 O 1.2045(7) 0.5128(6) 0.5699(7) 0.083(3) Uani 1 1 d . . .
C18 C 1.1866(10) 0.5681(7) 0.6161(8) 0.060(3) Uani 1 1 d . . .
C19A C 1.2936(14) 0.6076(11) 0.6837(10) 0.084(4) Uiso 0.7 1 d PD B 1
F20A F 1.3264(10) 0.5488(8) 0.7461(8) 0.079(3) Uiso 0.7 1 d PD B 1
F21A F 1.2808(11) 0.6830(9) 0.7140(8) 0.089(3) Uiso 0.7 1 d PD B 1
F22A F 1.3727(12) 0.6307(10) 0.6470(9) 0.102(4) Uiso 0.7 1 d PD B 1
C19B C 1.2936(14) 0.6076(11) 0.6837(10) 0.084(4) Uiso 0.3 1 d PD B 2
F21B F 1.340(3) 0.659(2) 0.6726(19) 0.087(8) Uiso 0.3 1 d PD B 2
F22B F 1.248(2) 0.6538(17) 0.7483(15) 0.073(6) Uiso 0.3 1 d PD B 2
F20B F 1.3515(13) 0.5463(10) 0.7217(9) 0.025(3) Uiso 0.3 1 d PD B 2
C81 C 1.2353(18) 0.6255(17) 0.9486(15) 0.064(6) Uiso 0.5 1 d PD . .
H81A H 1.2371 0.6624 0.9946 0.095 Uiso 0.5 1 calc PR . .
H81B H 1.1993 0.5681 0.9492 0.095 Uiso 0.5 1 calc PR . .
H81C H 1.1956 0.6549 0.8994 0.095 Uiso 0.5 1 calc PR . .
C82 C 1.352(2) 0.6116(18) 0.9524(18) 0.077(7) Uiso 0.5 1 d PD . .
H82A H 1.3928 0.5882 1.005 0.092 Uiso 0.5 1 calc PR . .
H82B H 1.3491 0.5659 0.9114 0.092 Uiso 0.5 1 calc PR . .
C83 C 1.4117(18) 0.6906(17) 0.9407(17) 0.073(7) Uiso 0.5 1 d PD . .
H83A H 1.421 0.7334 0.9854 0.087 Uiso 0.5 1 calc PR . .
H83B H 1.3658 0.7179 0.8914 0.087 Uiso 0.5 1 calc PR . .
C84 C 1.5263(18) 0.6786(19) 0.9344(16) 0.075(7) Uiso 0.5 1 d PD . .
H84A H 1.5214 0.6292 0.896 0.09 Uiso 0.5 1 calc PR . .
H84B H 1.5491 0.733 0.9141 0.09 Uiso 0.5 1 calc PR . .
C85 C 1.611(2) 0.659(2) 1.0152(16) 0.078(8) Uiso 0.5 1 d PD . .
H85A H 1.6159 0.709 1.0536 0.094 Uiso 0.5 1 calc PR . .
H85B H 1.5877 0.6052 1.0357 0.094 Uiso 0.5 1 calc PR . .
C86 C 1.713(2) 0.6484(19) 1.0093(17) 0.073(7) Uiso 0.5 1 d PD . .
H86A H 1.7079 0.6552 0.954 0.11 Uiso 0.5 1 calc PR . .
H86B H 1.7371 0.5892 1.0261 0.11 Uiso 0.5 1 calc PR . .
H86C H 1.7651 0.693 1.0438 0.11 Uiso 0.5 1 calc PR . .
O5 O 0.4897(7) 0.5505(5) 0.4266(5) 0.062(2) Uiso 1 1 d . . .

loop_
_atom_site_aniso_label
_atom_site_aniso_U_11
_atom_site_aniso_U_22
_atom_site_aniso_U_33
_atom_site_aniso_U_23
_atom_site_aniso_U_13
_atom_site_aniso_U_12
Au1 0.03166(18) 0.03426(18) 0.03398(17) 0.00119(13) 0.01194(13) 0.00689(13)
Au2 0.03792(19) 0.03324(18) 0.03773(18) 0.00509(13) 0.01384(15) 0.01204(14)
Ag1 0.0348(4) 0.0437(4) 0.0408(4) -0.0034(3) 0.0114(3) 0.0090(3)
Ag2 0.0486(4) 0.0349(4) 0.0655(5) 0.0070(3) 0.0182(4) 0.0109(3)
C1 0.034(5) 0.034(4) 0.033(4) 0.005(3) 0.009(4) 0.015(4)
C2 0.026(4) 0.038(5) 0.045(5) 0.007(4) 0.016(4) 0.011(3)
C3 0.030(4) 0.032(4) 0.038(5) 0.003(4) 0.008(4) 0.007(3)
C4 0.029(4) 0.038(5) 0.036(4) 0.003(4) 0.009(3) 0.013(3)
C5 0.026(4) 0.038(5) 0.040(5) 0.007(4) 0.014(4) 0.008(3)
C6 0.029(4) 0.033(4) 0.040(5) 0.006(4) 0.010(4) 0.005(3)
F1 0.035(3) 0.043(3) 0.042(3) -0.002(2) 0.019(2) 0.002(2)
F2 0.031(3) 0.052(3) 0.044(3) -0.010(2) 0.011(2) -0.003(2)
F3 0.032(3) 0.054(3) 0.038(3) 0.002(2) 0.014(2) 0.002(2)
F4 0.033(3) 0.039(3) 0.047(3) -0.001(2) 0.012(2) 0.001(2)
C11 0.020(4) 0.051(5) 0.033(4) -0.001(4) 0.004(3) 0.002(4)
C12 0.030(4) 0.049(5) 0.034(4) 0.000(4) 0.009(4) 0.009(4)
C13 0.032(5) 0.064(7) 0.042(5) 0.008(5) 0.011(4) 0.008(4)
C14 0.033(5) 0.052(6) 0.040(5) -0.006(4) 0.013(4) -0.002(4)
C15 0.039(5) 0.042(5) 0.042(5) -0.006(4) 0.013(4) -0.003(4)
C16 0.030(4) 0.042(5) 0.037(5) -0.004(4) 0.012(4) 0.001(4)
F5 0.054(3) 0.045(3) 0.042(3) 0.010(2) 0.017(3) 0.018(3)
F6 0.054(4) 0.068(4) 0.037(3) 0.011(3) 0.016(3) 0.016(3)
Br1 0.0537(6) 0.0723(7) 0.0367(5) -0.0092(5) 0.0160(4) -0.0063(5)
F7 0.061(4) 0.057(4) 0.047(3) -0.010(3) 0.023(3) -0.010(3)
F8 0.052(3) 0.044(3) 0.041(3) 0.000(2) 0.018(3) 0.003(2)
C21 0.043(5) 0.025(4) 0.039(5) 0.007(3) 0.010(4) 0.008(4)
C22 0.036(5) 0.033(4) 0.045(5) 0.009(4) 0.019(4) 0.009(4)
C23 0.033(5) 0.027(4) 0.039(5) 0.001(3) 0.008(4) 0.007(3)
C24 0.036(5) 0.026(4) 0.035(4) 0.004(3) 0.010(4) 0.006(3)
C25 0.033(5) 0.027(4) 0.047(5) 0.009(4) 0.018(4) 0.011(3)
C26 0.027(4) 0.031(4) 0.039(4) -0.001(3) 0.005(3) 0.005(3)
F9 0.038(3) 0.047(3) 0.046(3) 0.003(2) 0.021(2) 0.000(2)
F10 0.038(3) 0.044(3) 0.043(3) -0.003(2) 0.013(2) -0.003(2)
F11 0.042(3) 0.044(3) 0.054(3) 0.005(2) 0.024(3) -0.002(2)
F12 0.034(3) 0.044(3) 0.049(3) 0.001(2) 0.011(2) 0.002(2)
C31 0.026(4) 0.031(4) 0.045(5) 0.007(4) 0.013(4) 0.010(3)
C32 0.033(5) 0.032(4) 0.043(5) 0.001(4) 0.014(4) 0.004(3)
C33 0.039(5) 0.036(5) 0.046(5) -0.005(4) 0.016(4) 0.007(4)
C34 0.048(6) 0.060(6) 0.040(5) 0.003(5) 0.022(4) 0.013(5)
C35 0.056(6) 0.040(5) 0.044(5) 0.016(4) 0.030(5) 0.018(4)
C36 0.046(6) 0.040(5) 0.047(5) 0.003(4) 0.023(4) 0.007(4)
F13 0.047(3) 0.030(3) 0.051(3) 0.006(2) 0.016(3) 0.005(2)
F14 0.058(4) 0.047(3) 0.053(3) -0.009(3) 0.023(3) 0.006(3)
Br2 0.0852(9) 0.0776(8) 0.0479(6) 0.0023(6) 0.0351(6) 0.0195(7)
F15 0.088(5) 0.055(4) 0.054(4) 0.020(3) 0.036(3) 0.015(3)
F16 0.071(4) 0.030(3) 0.053(3) 0.006(2) 0.028(3) 0.005(3)
P1 0.0402(13) 0.0407(13) 0.0359(12) -0.0017(10) 0.0138(10) -0.0031(10)
P2 0.0449(13) 0.0291(11) 0.0426(12) 0.0009(9) 0.0214(11) 0.0097(9)
C7 0.048(6) 0.035(5) 0.042(5) -0.002(4) 0.018(4) -0.006(4)
C41 0.029(4) 0.053(6) 0.035(4) 0.010(4) 0.008(4) 0.001(4)
C42 0.039(6) 0.073(8) 0.050(6) 0.003(5) 0.006(5) -0.015(5)
C43 0.045(6) 0.104(11) 0.045(6) 0.026(7) 0.012(5) 0.003(6)
C44 0.043(6) 0.088(10) 0.078(9) 0.048(8) 0.027(6) 0.021(6)
C45 0.038(5) 0.055(6) 0.088(8) 0.026(6) 0.035(6) 0.017(5)
C46 0.038(5) 0.047(5) 0.045(5) 0.008(4) 0.018(4) 0.008(4)
C51 0.055(7) 0.058(7) 0.041(5) -0.002(5) 0.007(5) -0.023(5)
C52 0.047(6) 0.052(6) 0.061(7) 0.010(5) 0.013(5) -0.014(5)
C53 0.070(9) 0.082(9) 0.070(9) 0.010(7) 0.010(7) -0.036(7)
C54 0.074(10) 0.125(13) 0.060(8) 0.008(9) 0.011(7) -0.042(9)
C55 0.100(12) 0.086(10) 0.091(11) -0.037(9) 0.039(10) -0.042(9)
C56 0.076(9) 0.091(10) 0.057(7) -0.023(7) 0.017(7) -0.036(8)
C61 0.032(4) 0.032(4) 0.046(5) 0.005(4) 0.016(4) 0.016(3)
C62 0.044(5) 0.045(5) 0.041(5) 0.002(4) 0.019(4) 0.009(4)
C63 0.061(7) 0.042(5) 0.059(6) 0.019(5) 0.032(5) 0.012(5)
C64 0.047(6) 0.034(5) 0.069(7) 0.008(5) 0.019(5) 0.001(4)
C65 0.040(5) 0.029(5) 0.073(7) 0.000(5) 0.009(5) 0.005(4)
C66 0.036(5) 0.040(5) 0.048(5) 0.004(4) 0.014(4) 0.012(4)
C71 0.068(7) 0.030(5) 0.077(7) 0.013(5) 0.051(6) 0.017(5)
C72 0.117(11) 0.034(5) 0.067(7) 0.010(5) 0.061(8) 0.029(6)
C73 0.129(14) 0.052(7) 0.097(11) 0.011(7) 0.082(11) 0.035(8)
C74 0.169(17) 0.031(6) 0.159(16) 0.034(8) 0.141(15) 0.045(8)
C75 0.085(10) 0.045(6) 0.157(15) 0.029(8) 0.087(10) 0.027(6)
C76 0.064(7) 0.038(5) 0.088(8) 0.015(5) 0.049(7) 0.014(5)
O1 0.054(4) 0.045(4) 0.065(5) 0.009(4) 0.036(4) 0.014(3)
O2 0.031(3) 0.042(4) 0.063(5) -0.004(3) 0.007(3) 0.004(3)
C8 0.029(5) 0.037(5) 0.091(9) 0.012(6) 0.026(5) 0.009(4)
O3 0.058(5) 0.034(4) 0.066(5) -0.001(3) 0.020(4) 0.001(3)
O4 0.043(5) 0.057(5) 0.130(8) -0.045(5) 0.010(5) 0.005(4)
C18 0.056(7) 0.039(6) 0.067(7) 0.002(5) -0.001(6) 0.005(5)

loop_
_atom_type_symbol
_atom_type_description
_atom_type_scat_dispersion_real
_atom_type_scat_dispersion_imag
_atom_type_scat_source
C C 0.0033 0.0016 'International Tables Vol C Tables 4.2.6.8 and 6.1.1.4'
H H 0 0 'International Tables Vol C Tables 4.2.6.8 and 6.1.1.4'
Ag Ag -0.8971 1.1015 'International Tables Vol C Tables 4.2.6.8 and 6.1.1.4'
Au Au -2.0133 8.8022 'International Tables Vol C Tables 4.2.6.8 and 6.1.1.4'
Br Br -0.2901 2.4595 'International Tables Vol C Tables 4.2.6.8 and 6.1.1.4'
F F 0.0171 0.0103 'International Tables Vol C Tables 4.2.6.8 and 6.1.1.4'
O O 0.0106 0.006 'International Tables Vol C Tables 4.2.6.8 and 6.1.1.4'
P P 0.1023 0.0942 'International Tables Vol C Tables 4.2.6.8 and 6.1.1.4'

loop_
_geom_angle_atom_site_label_1
_geom_angle_atom_site_label_2
_geom_angle_atom_site_label_3
_geom_angle
_geom_angle_site_symmetry_1
_geom_angle_site_symmetry_3
_geom_angle_publ_flag
C1 Au1 P1 174.8(2) . . ?
C1 Au1 Ag1 71.2(2) . . ?
P1 Au1 Ag1 103.67(7) . . ?
C1 Au1 Au2 91.9(2) . . ?
P1 Au1 Au2 93.00(7) . . ?
Ag1 Au1 Au2 149.85(2) . . ?
C21 Au2 P2 173.9(3) . . ?
C21 Au2 Ag2 75.1(2) . . ?
P2 Au2 Ag2 102.53(6) . . ?
C21 Au2 Au1 100.1(3) . . ?
P2 Au2 Au1 85.32(6) . . ?
Ag2 Au2 Au1 139.90(2) . . ?
O2 Ag1 O1 157.7(2) 2_676 . ?
O2 Ag1 Ag1 83.00(19) 2_676 2_676 ?
O1 Ag1 Ag1 80.04(19) . 2_676 ?
O2 Ag1 Au1 100.64(17) 2_676 . ?
O1 Ag1 Au1 100.77(17) . . ?
Ag1 Ag1 Au1 123.30(4) 2_676 . ?
O3 Ag2 O4 160.3(3) . 2_766 ?
O3 Ag2 C75 101.0(4) . 2_766 ?
O4 Ag2 C75 91.1(5) 2_766 2_766 ?
O3 Ag2 Au2 96.59(18) . . ?
O4 Ag2 Au2 85.4(2) 2_766 . ?
C75 Ag2 Au2 134.7(2) 2_766 . ?
O3 Ag2 Ag2 79.6(2) . 2_766 ?
O4 Ag2 Ag2 82.8(2) 2_766 2_766 ?
C75 Ag2 Ag2 101.6(3) 2_766 2_766 ?
Au2 Ag2 Ag2 122.49(4) . 2_766 ?
C6 C1 C2 115.0(8) . . ?
C6 C1 Au1 123.1(7) . . ?
C2 C1 Au1 121.8(6) . . ?
F1 C2 C1 120.5(8) . . ?
F1 C2 C3 116.0(8) . . ?
C1 C2 C3 123.5(8) . . ?
F2 C3 C4 120.0(8) . . ?
F2 C3 C2 120.2(8) . . ?
C4 C3 C2 119.8(8) . . ?
C5 C4 C3 117.0(8) . . ?
C5 C4 C11 123.0(8) . . ?
C3 C4 C11 119.9(8) . . ?
F3 C5 C6 120.2(8) . . ?
F3 C5 C4 118.7(8) . . ?
C6 C5 C4 121.1(8) . . ?
F4 C6 C1 119.7(8) . . ?
F4 C6 C5 116.8(8) . . ?
C1 C6 C5 123.5(8) . . ?
C16 C11 C12 116.9(8) . . ?
C16 C11 C4 121.8(8) . . ?
C12 C11 C4 121.3(8) . . ?
F5 C12 C13 119.1(8) . . ?
F5 C12 C11 120.7(8) . . ?
C13 C12 C11 120.1(9) . . ?
F6 C13 C14 120.0(9) . . ?
F6 C13 C12 118.3(9) . . ?
C14 C13 C12 121.6(9) . . ?
C13 C14 C15 118.3(9) . . ?
C13 C14 Br1 121.7(7) . . ?
C15 C14 Br1 120.0(7) . . ?
F7 C15 C16 118.5(8) . . ?
F7 C15 C14 120.5(8) . . ?
C16 C15 C14 121.0(9) . . ?
F8 C16 C15 119.8(8) . . ?
F8 C16 C11 118.2(8) . . ?
C15 C16 C11 122.0(9) . . ?
C26 C21 C22 115.1(8) . . ?
C26 C21 Au2 126.1(7) . . ?
C22 C21 Au2 118.6(7) . . ?
F9 C22 C23 118.5(8) . . ?
F9 C22 C21 120.0(8) . . ?
C23 C22 C21 121.4(8) . . ?
F10 C23 C24 119.5(8) . . ?
F10 C23 C22 117.9(8) . . ?
C24 C23 C22 122.6(8) . . ?
C23 C24 C25 116.6(8) . . ?
C23 C24 C31 121.1(8) . . ?
C25 C24 C31 122.2(8) . . ?
F11 C25 C26 120.1(8) . . ?
F11 C25 C24 119.8(8) . . ?
C26 C25 C24 120.1(8) . . ?
F12 C26 C21 120.1(8) . . ?
F12 C26 C25 115.8(8) . . ?
C21 C26 C25 124.1(8) . . ?
C32 C31 C36 116.2(8) . . ?
C32 C31 C24 121.8(8) . . ?
C36 C31 C24 122.0(8) . . ?
F13 C32 C31 119.3(8) . . ?
F13 C32 C33 118.8(8) . . ?
C31 C32 C33 121.9(8) . . ?
F14 C33 C34 119.3(9) . . ?
F14 C33 C32 119.3(8) . . ?
C34 C33 C32 121.4(9) . . ?
C33 C34 C35 117.5(9) . . ?
C33 C34 Br2 120.6(8) . . ?
C35 C34 Br2 121.8(7) . . ?
F15 C35 C36 118.8(9) . . ?
F15 C35 C34 120.2(8) . . ?
C36 C35 C34 121.0(9) . . ?
F16 C36 C35 119.2(8) . . ?
F16 C36 C31 118.8(8) . . ?
C35 C36 C31 122.0(9) . . ?
C51 P1 C41 106.0(5) . . ?
C51 P1 C7 104.3(5) . . ?
C41 P1 C7 105.9(4) . . ?
C51 P1 Au1 113.9(4) . . ?
C41 P1 Au1 112.8(3) . . ?
C7 P1 Au1 113.2(3) . . ?
C61 P2 C7 105.9(4) . . ?
C61 P2 C71 105.7(4) . . ?
C7 P2 C71 105.4(5) . . ?
C61 P2 Au2 112.5(3) . . ?
C7 P2 Au2 112.7(3) . . ?
C71 P2 Au2 113.8(4) . . ?
P2 C7 P1 111.0(5) . . ?
C46 C41 C42 119.2(9) . . ?
C46 C41 P1 119.6(7) . . ?
C42 C41 P1 121.2(8) . . ?
C43 C42 C41 119.0(12) . . ?
C44 C43 C42 122.6(12) . . ?
C43 C44 C45 120.0(11) . . ?
C46 C45 C44 118.6(11) . . ?
C41 C46 C45 120.6(10) . . ?
C56 C51 C52 119.2(11) . . ?
C56 C51 P1 124.0(10) . . ?
C52 C51 P1 116.7(8) . . ?
C53 C52 C51 120.8(13) . . ?
C54 C53 C52 118.3(15) . . ?
C55 C54 C53 123.1(14) . . ?
C54 C55 C56 117.7(14) . . ?
C51 C56 C55 120.8(14) . . ?
C62 C61 C66 119.3(9) . . ?
C62 C61 P2 120.8(7) . . ?
C66 C61 P2 119.9(7) . . ?
C63 C62 C61 119.8(9) . . ?
C62 C63 C64 120.4(10) . . ?
C65 C64 C63 119.9(9) . . ?
C64 C65 C66 120.1(10) . . ?
C65 C66 C61 120.5(9) . . ?
C76 C71 C72 120.9(10) . . ?
C76 C71 P2 115.3(9) . . ?
C72 C71 P2 123.7(10) . . ?
C73 C72 C71 120.9(15) . . ?
C72 C73 C74 120.1(15) . . ?
C73 C74 C75 121.2(12) . . ?
C76 C75 C74 118.9(15) . . ?
C76 C75 Ag2 90.9(7) . 2_766 ?
C74 C75 Ag2 94.3(7) . 2_766 ?
C71 C76 C75 117.9(13) . . ?
C8 O1 Ag1 123.2(7) . . ?
C8 O2 Ag1 119.5(7) . 2_676 ?
O1 C8 O2 129.4(9) . . ?
O1 C8 C9A 117.2(11) . . ?
O2 C8 C9A 113.4(11) . . ?
F18A C9A F17A 116.1(15) . . ?
F18A C9A F19A 97.7(14) . . ?
F17A C9A F19A 109.1(14) . . ?
F18A C9A C8 114.3(14) . . ?
F17A C9A C8 111.1(13) . . ?
F19A C9A C8 107.3(13) . . ?
C18 O3 Ag2 125.4(7) . . ?
C18 O4 Ag2 120.0(8) . 2_766 ?
O4 C18 O3 130.4(11) . . ?
O4 C18 C19A 113.1(12) . . ?
O3 C18 C19A 116.5(11) . . ?
F21A C19A F20A 107.3(14) . . ?
F21A C19A F22A 102.4(15) . . ?
F20A C19A F22A 116.2(14) . . ?
F21A C19A C18 113.1(14) . . ?
F20A C19A C18 109.3(13) . . ?
F22A C19A C18 108.6(13) . . ?
C83 C82 C81 116(2) . . ?
C82 C83 C84 118(2) . . ?
C85 C84 C83 111(2) . . ?
C86 C85 C84 111(2) . . ?
data for compound 40.5CH2Cl2 in the paper:

loop_
_geom_bond_atom_site_label_1
_geom_bond_atom_site_label_2
_geom_bond_distance
_geom_bond_site_symmetry_2
Au1 C1 2.052(8) .
Au1 P1 2.287(2) .
Au1 Ag1 2.8377(7) .
Au1 Au2 2.9830(5) .
Au2 C21 2.047(9) .
Au2 P2 2.275(2) .
Au2 Ag2 2.7984(8) .
Ag1 O2 2.181(7) 2_676
Ag1 O1 2.184(8) .
Ag1 Ag1 2.8214(14) 2_676
Ag2 O3 2.204(8) .
Ag2 O4 2.233(9) 2_766
Ag2 C75 2.666(12) 2_766
Ag2 Ag2 2.8860(16) 2_766
C1 C6 1.373(12) .
C1 C2 1.373(13) .
C2 F1 1.367(10) .
C2 C3 1.394(12) .
C3 F2 1.337(10) .
C3 C4 1.394(12) .
C4 C5 1.379(13) .
C4 C11 1.492(12) .
C5 F3 1.354(9) .
C5 C6 1.377(12) .
C6 F4 1.356(10) .
C11 C16 1.388(13) .
C11 C12 1.400(13) .
C12 F5 1.332(11) .
C12 C13 1.383(13) .
C13 F6 1.355(11) .
C13 C14 1.365(14) .
C14 C15 1.377(14) .
C14 Br1 1.866(9) .
C15 F7 1.352(11) .
C15 C16 1.357(12) .
C16 F8 1.346(10) .
C21 C26 1.366(13) .
C21 C22 1.400(13) .
C22 F9 1.336(10) .
C22 C23 1.380(12) .
C23 F10 1.359(10) .
C23 C24 1.375(12) .
C24 C25 1.388(12) .
C24 C31 1.480(12) .
C25 F11 1.341(10) .
C25 C26 1.388(12) .
C26 F12 1.358(10) .
C31 C32 1.371(12) .
C31 C36 1.407(12) .
C32 F13 1.339(10) .
C32 C33 1.383(13) .
C33 F14 1.344(10) .
C33 C34 1.361(14) .
C34 C35 1.398(14) .
C34 Br2 1.862(10) .
C35 F15 1.345(10) .
C35 C36 1.351(13) .
C36 F16 1.346(11) .
P1 C51 1.819(10) .
P1 C41 1.824(9) .
P1 C7 1.828(10) .
P2 C61 1.803(9) .
P2 C7 1.828(10) .
P2 C71 1.832(9) .
C41 C46 1.388(14) .
C41 C42 1.406(14) .
C42 C43 1.365(16) .
C43 C44 1.347(19) .
C44 C45 1.403(18) .
C45 C46 1.394(14) .
C51 C56 1.343(16) .
C51 C52 1.383(16) .
C52 C53 1.367(16) .
C53 C54 1.36(2) .
C54 C55 1.34(2) .
C55 C56 1.406(19) .
C61 C62 1.394(13) .
C61 C66 1.396(13) .
C62 C63 1.365(13) .
C63 C64 1.413(15) .
C64 C65 1.359(16) .
C65 C66 1.383(13) .
C71 C76 1.373(17) .
C71 C72 1.388(16) .
C72 C73 1.334(16) .
C73 C74 1.34(2) .
C74 C75 1.41(2) .
C75 C76 1.393(15) .
C75 Ag2 2.666(12) 2_766
O1 C8 1.240(14) .
O2 C8 1.243(14) .
O2 Ag1 2.181(7) 2_676
C8 C9A 1.541(19) .
C9A F18A 1.237(19) .
C9A F17A 1.344(18) .
C9A F19A 1.45(2) .
O3 C18 1.235(14) .
O4 C18 1.227(14) .
O4 Ag2 2.233(9) 2_766
C18 C19A 1.56(2) .
C19A F21A 1.268(18) .
C19A F20A 1.375(19) .
C19A F22A 1.43(2) .
C81 C82 1.51(3) .
C82 C83 1.44(3) .
C83 C84 1.55(3) .
C84 C85 1.50(3) .
C85 C86 1.39(3) .
